data_8106323
loop_
_publ_author_name
'Li, Jing-Yao'

_publ_section_title
;
 Crystal structure of ethyl
 2-amino-4-(2,6-dichlorophenyl)-7-methyl-5-oxo-4H,5H-pyrano
 [4,3-b]pyran-3-carboxylate, C18H15Cl2NO5
;
_journal_issue 5
_journal_name_full 'Zeitschrift f\"ur Kristallographie - New Crystal Structures'
_journal_page_first 857
_journal_page_last 858
_journal_paper_doi 10.1515/ncrs-2018-0054
_journal_volume 233
_journal_year 2018
_chemical_formula_moiety 'C18 H15 Cl2 N O5'
_chemical_formula_sum 'C18 H15 Cl2 N O5'
_chemical_formula_weight 396.21
_space_group_crystal_system monoclinic
_space_group_IT_number 14
_space_group_name_Hall '-P 2ybc'
_space_group_name_H-M_alt 'P 1 21/c 1'
_atom_sites_solution_hydrogens geom
_cell_angle_alpha 90
_cell_angle_beta 117.62(4)
_cell_angle_gamma 90
_cell_formula_units_Z 4
_cell_length_a 7.423(5)
_cell_length_b 27.798(3)
_cell_length_c 9.550(2)
_cell_measurement_reflns_used 3004
_cell_measurement_temperature 293(2)
_cell_measurement_theta_max 25.72
_cell_measurement_theta_min 2.52
_cell_volume 1746.0(14)
_computing_cell_refinement 'SAINT v7.60A (Bruker, 2009)'
_computing_data_collection 'Bruker APEX2 (Bruker, 2008)'
_computing_data_reduction 'SAINT v7.60A (Bruker, 2009)'
_computing_molecular_graphics 'Olex2 (Dolomanov et al., 2009)'
_computing_publication_material 'Olex2 (Dolomanov et al., 2009)'
_computing_structure_refinement 'ShelXL (Sheldrick, 2015)'
_computing_structure_solution 'SHELXS-97 (Sheldrick, 2008)'
_diffrn_ambient_temperature 293(2)
_diffrn_measured_fraction_theta_full 0.998
_diffrn_measured_fraction_theta_max 0.998
_diffrn_measurement_device_type 'Bruker APEX-II CCD'
_diffrn_measurement_method '\f and \w scans'
_diffrn_radiation_monochromator graphite
_diffrn_radiation_type MoK\a
_diffrn_radiation_wavelength 0.71073
_diffrn_reflns_av_R_equivalents 0.0332
_diffrn_reflns_av_unetI/netI 0.0385
_diffrn_reflns_Laue_measured_fraction_full 0.998
_diffrn_reflns_Laue_measured_fraction_max 0.998
_diffrn_reflns_limit_h_max 5
_diffrn_reflns_limit_h_min -8
_diffrn_reflns_limit_k_max 31
_diffrn_reflns_limit_k_min -33
_diffrn_reflns_limit_l_max 11
_diffrn_reflns_limit_l_min -11
_diffrn_reflns_number 8569
_diffrn_reflns_point_group_measured_fraction_full 0.998
_diffrn_reflns_point_group_measured_fraction_max 0.998
_diffrn_reflns_theta_full 24.991
_diffrn_reflns_theta_max 24.991
_diffrn_reflns_theta_min 1.465
_diffrn_standards_number 0
_exptl_absorpt_coefficient_mu 0.402
_exptl_absorpt_correction_T_max 0.9348
_exptl_absorpt_correction_T_min 0.9027
_exptl_absorpt_correction_type multi-scan
_exptl_absorpt_process_details SADABS
_exptl_crystal_colour colorless
_exptl_crystal_density_diffrn 1.507
_exptl_crystal_density_meas .
_exptl_crystal_density_method 'not measured'
_exptl_crystal_description block
_exptl_crystal_F_000 816
_exptl_crystal_size_max 0.26
_exptl_crystal_size_mid 0.21
_exptl_crystal_size_min 0.17
_refine_diff_density_max 0.240
_refine_diff_density_min -0.210
_refine_diff_density_rms 0.046
_refine_ls_extinction_coef .
_refine_ls_extinction_method none
_refine_ls_goodness_of_fit_ref 1.084
_refine_ls_hydrogen_treatment constr
_refine_ls_matrix_type full
_refine_ls_number_parameters 237
_refine_ls_number_reflns 3061
_refine_ls_number_restraints 0
_refine_ls_restrained_S_all 1.084
_refine_ls_R_factor_all 0.0518
_refine_ls_R_factor_gt 0.0395
_refine_ls_shift/su_max 0.000
_refine_ls_shift/su_mean 0.000
_refine_ls_structure_factor_coef Fsqd
_refine_ls_weighting_details 'w=1/[\s^2^(Fo^2^)+(0.0515P)^2^+0.1621P] where P=(Fo^2^+2Fc^2^)/3'
_refine_ls_weighting_scheme calc
_refine_ls_wR_factor_gt 0.0982
_refine_ls_wR_factor_ref 0.1030
_reflns_Friedel_coverage 0.000
_reflns_Friedel_fraction_full .
_reflns_Friedel_fraction_max .
_reflns_number_gt 2430
_reflns_number_total 3061
_reflns_threshold_expression 'I > 2\s(I)'
_cod_data_source_file suppl_ncrs-2018-0054_suppl.cif
_cod_data_source_block a
_cod_database_code 8106323
_shelx_space_group_comment
;
The symmetry employed for this shelxl refinement is uniquely defined
by the following loop, which should always be used as a source of
symmetry information in preference to the above space-group names.
They are only intended as comments.
;
_shelx_estimated_absorpt_t_max 0.935
_shelx_estimated_absorpt_t_min 0.903
_olex2_refinement_description
;
1. Fixed Uiso
 At 1.2 times of:
  All C(H) groups, All C(H,H) groups, All N(H,H) groups
 At 1.5 times of:
  All C(H,H,H) groups
2.a Ternary CH refined with riding coordinates:
 C8(H8)
2.b Secondary CH2 refined with riding coordinates:
 C2(H2A,H2B)
2.c Aromatic/amide H refined with riding coordinates:
 C11(H11), C15(H15), C16(H16), C17(H17)
2.d X=CH2 refined with riding coordinates:
 N1(H1A,H1B)
2.e Idealised Me refined as rotating group:
 C1(H1C,H1D,H1E), C12(H12A,H12B,H12C)
;

loop_
_space_group_symop_operation_xyz
'x, y, z'
'-x, y+1/2, -z+1/2'
'-x, -y, -z'
'x, -y-1/2, z-1/2'

loop_
_atom_site_label
_atom_site_type_symbol
_atom_site_fract_x
_atom_site_fract_y
_atom_site_fract_z
_atom_site_U_iso_or_equiv
_atom_site_adp_type
_atom_site_occupancy
_atom_site_site_symmetry_order
_atom_site_calc_flag
_atom_site_refinement_flags_posn
_atom_site_refinement_flags_adp
_atom_site_refinement_flags_occupancy
_atom_site_disorder_assembly
_atom_site_disorder_group
N1 N 1.0505(3) 0.14627(8) 1.3328(2) 0.0522(6) Uani 1 1 d . . . . .
H1A H 1.083603 0.117615 1.369882 0.063 Uiso 1 1 calc R . . . .
H1B H 1.105107 0.170698 1.392967 0.063 Uiso 1 1 calc R . . . .
Cl1 Cl 1.07403(9) 0.17300(2) 0.91678(7) 0.0472(2) Uani 1 1 d . . . . .
Cl2 Cl 0.39517(9) 0.05908(2) 0.64022(7) 0.04288(19) Uani 1 1 d . . . . .
O1 O 0.7478(2) 0.03749(5) 1.00297(17) 0.0406(4) Uani 1 1 d . . . . .
O2 O 0.9639(3) 0.05421(6) 1.25598(19) 0.0537(5) Uani 1 1 d . . . . .
O3 O 0.8871(2) 0.20136(6) 1.15152(17) 0.0451(4) Uani 1 1 d . . . . .
O4 O 0.3580(3) 0.18095(6) 0.62966(19) 0.0495(5) Uani 1 1 d . . . . .
O5 O 0.4524(2) 0.25377(5) 0.73158(19) 0.0430(4) Uani 1 1 d . . . . .
C1 C 0.6721(5) -0.04200(9) 0.8967(3) 0.0604(8) Uani 1 1 d . . . . .
H1C H 0.693298 -0.075652 0.921594 0.091 Uiso 1 1 calc GR . . . .
H1D H 0.723143 -0.033874 0.824014 0.091 Uiso 1 1 calc GR . . . .
H1E H 0.529281 -0.034972 0.849605 0.091 Uiso 1 1 calc GR . . . .
C2 C 0.7813(4) -0.01329(8) 1.0442(3) 0.0484(6) Uani 1 1 d . . . . .
H2A H 0.730500 -0.021235 1.118389 0.058 Uiso 1 1 calc R . . . .
H2B H 0.925612 -0.020471 1.093398 0.058 Uiso 1 1 calc R . . . .
C3 C 0.8517(4) 0.06857(8) 1.1220(3) 0.0371(5) Uani 1 1 d . . . . .
C4 C 0.8149(3) 0.11830(8) 1.0724(2) 0.0331(5) Uani 1 1 d . . . . .
C5 C 0.9151(4) 0.15279(8) 1.1829(3) 0.0375(5) Uani 1 1 d . . . . .
C6 C 0.7385(3) 0.21599(8) 1.0068(3) 0.0371(5) Uani 1 1 d . . . . .
C7 C 0.6305(3) 0.18470(8) 0.8888(2) 0.0321(5) Uani 1 1 d . . . . .
C8 C 0.6693(3) 0.13147(7) 0.9019(2) 0.0302(5) Uani 1 1 d . . . . .
H8 H 0.539530 0.115536 0.874872 0.036 Uiso 1 1 calc R . . . .
C9 C 0.4744(3) 0.20423(8) 0.7441(3) 0.0356(5) Uani 1 1 d . . . . .
C10 C 0.5704(4) 0.28397(8) 0.8527(3) 0.0431(6) Uani 1 1 d . . . . .
C11 C 0.7114(4) 0.26645(8) 0.9901(3) 0.0457(6) Uani 1 1 d . . . . .
H11 H 0.790175 0.286953 1.073010 0.055 Uiso 1 1 calc R . . . .
C12 C 0.5210(4) 0.33544(9) 0.8093(4) 0.0580(7) Uani 1 1 d . . . . .
H12A H 0.543144 0.342896 0.720278 0.087 Uiso 1 1 calc GR . . . .
H12B H 0.606777 0.355373 0.897180 0.087 Uiso 1 1 calc GR . . . .
H12C H 0.381215 0.341270 0.782291 0.087 Uiso 1 1 calc GR . . . .
C13 C 0.7420(3) 0.11351(7) 0.7844(2) 0.0285(5) Uani 1 1 d . . . . .
C14 C 0.9223(3) 0.12855(7) 0.7852(3) 0.0340(5) Uani 1 1 d . . . . .
C15 C 0.9915(4) 0.11016(8) 0.6847(3) 0.0414(6) Uani 1 1 d . . . . .
H15 H 1.111373 0.121656 0.688529 0.050 Uiso 1 1 calc R . . . .
C16 C 0.8820(4) 0.07467(9) 0.5786(3) 0.0465(6) Uani 1 1 d . . . . .
H16 H 0.930650 0.061119 0.513643 0.056 Uiso 1 1 calc R . . . .
C17 C 0.7007(4) 0.05934(8) 0.5690(3) 0.0400(6) Uani 1 1 d . . . . .
H17 H 0.624721 0.035791 0.496348 0.048 Uiso 1 1 calc R . . . .
C18 C 0.6323(3) 0.07917(7) 0.6680(2) 0.0322(5) Uani 1 1 d . . . . .

loop_
_atom_site_aniso_label
_atom_site_aniso_U_11
_atom_site_aniso_U_22
_atom_site_aniso_U_33
_atom_site_aniso_U_23
_atom_site_aniso_U_13
_atom_site_aniso_U_12
N1 0.0565(14) 0.0562(13) 0.0247(11) -0.0028(10) 0.0027(10) -0.0084(11)
Cl1 0.0379(3) 0.0521(4) 0.0447(4) -0.0072(3) 0.0133(3) -0.0114(3)
Cl2 0.0383(3) 0.0391(3) 0.0436(4) -0.0114(3) 0.0126(3) -0.0066(3)
O1 0.0521(10) 0.0320(8) 0.0320(9) 0.0031(7) 0.0146(8) 0.0010(8)
O2 0.0639(12) 0.0568(11) 0.0289(10) 0.0092(8) 0.0116(9) 0.0070(9)
O3 0.0486(10) 0.0432(10) 0.0252(9) -0.0100(7) 0.0017(8) -0.0041(8)
O4 0.0490(11) 0.0394(9) 0.0334(10) -0.0081(8) -0.0036(9) -0.0042(8)
O5 0.0415(10) 0.0302(8) 0.0413(10) -0.0053(7) 0.0057(8) 0.0022(7)
C1 0.0658(19) 0.0395(14) 0.068(2) -0.0005(13) 0.0244(17) 0.0028(13)
C2 0.0604(17) 0.0362(13) 0.0510(16) 0.0100(12) 0.0277(14) 0.0058(12)
C3 0.0409(13) 0.0437(13) 0.0273(13) 0.0024(11) 0.0163(12) 0.0019(11)
C4 0.0355(12) 0.0391(12) 0.0217(11) -0.0027(9) 0.0106(10) -0.0007(10)
C5 0.0403(14) 0.0428(14) 0.0270(13) -0.0011(10) 0.0136(11) -0.0005(11)
C6 0.0363(13) 0.0410(13) 0.0291(12) -0.0078(10) 0.0111(11) -0.0001(10)
C7 0.0315(12) 0.0346(12) 0.0273(12) -0.0072(9) 0.0110(10) -0.0019(10)
C8 0.0310(12) 0.0325(12) 0.0238(11) -0.0034(9) 0.0100(10) -0.0019(9)
C9 0.0353(13) 0.0319(12) 0.0347(13) -0.0054(10) 0.0121(11) 0.0016(10)
C10 0.0410(14) 0.0362(13) 0.0467(15) -0.0123(11) 0.0156(13) -0.0026(11)
C11 0.0488(15) 0.0375(13) 0.0409(15) -0.0161(11) 0.0126(13) -0.0050(11)
C12 0.0566(17) 0.0350(13) 0.0681(19) -0.0067(13) 0.0167(15) 0.0023(13)
C13 0.0306(11) 0.0270(11) 0.0214(11) 0.0039(9) 0.0066(10) 0.0052(9)
C14 0.0357(12) 0.0330(12) 0.0270(12) 0.0049(9) 0.0092(10) 0.0038(10)
C15 0.0418(14) 0.0423(13) 0.0453(15) 0.0096(12) 0.0247(13) 0.0067(11)
C16 0.0637(17) 0.0472(14) 0.0398(14) 0.0032(12) 0.0335(14) 0.0120(13)
C17 0.0561(16) 0.0313(12) 0.0317(13) -0.0023(10) 0.0196(12) 0.0028(11)
C18 0.0396(13) 0.0280(11) 0.0263(11) 0.0022(9) 0.0132(10) 0.0042(10)

loop_
_atom_type_symbol
_atom_type_description
_atom_type_scat_dispersion_real
_atom_type_scat_dispersion_imag
_atom_type_scat_source
C C 0.0033 0.0016 'International Tables Vol C Tables 4.2.6.8 and 6.1.1.4'
H H 0.0000 0.0000 'International Tables Vol C Tables 4.2.6.8 and 6.1.1.4'
Cl Cl 0.1484 0.1585 'International Tables Vol C Tables 4.2.6.8 and 6.1.1.4'
N N 0.0061 0.0033 'International Tables Vol C Tables 4.2.6.8 and 6.1.1.4'
O O 0.0106 0.0060 'International Tables Vol C Tables 4.2.6.8 and 6.1.1.4'

loop_
_geom_angle_atom_site_label_1
_geom_angle_atom_site_label_2
_geom_angle_atom_site_label_3
_geom_angle
_geom_angle_site_symmetry_1
_geom_angle_site_symmetry_3
H1A N1 H1B 120.0 . .
C5 N1 H1A 120.0 . .
C5 N1 H1B 120.0 . .
C3 O1 C2 115.71(18) . .
C6 O3 C5 118.67(17) . .
C10 O5 C9 122.24(18) . .
H1C C1 H1D 109.5 . .
H1C C1 H1E 109.5 . .
H1D C1 H1E 109.5 . .
C2 C1 H1C 109.5 . .
C2 C1 H1D 109.5 . .
C2 C1 H1E 109.5 . .
O1 C2 C1 108.3(2) . .
O1 C2 H2A 110.0 . .
O1 C2 H2B 110.0 . .
C1 C2 H2A 110.0 . .
C1 C2 H2B 110.0 . .
H2A C2 H2B 108.4 . .
O1 C3 C4 112.90(19) . .
O2 C3 O1 121.2(2) . .
O2 C3 C4 125.9(2) . .
C3 C4 C8 120.82(19) . .
C5 C4 C3 117.8(2) . .
C5 C4 C8 121.3(2) . .
N1 C5 O3 109.32(19) . .
N1 C5 C4 127.4(2) . .
C4 C5 O3 123.2(2) . .
O3 C6 C11 114.5(2) . .
C7 C6 O3 122.5(2) . .
C7 C6 C11 123.0(2) . .
C6 C7 C8 123.2(2) . .
C6 C7 C9 117.4(2) . .
C9 C7 C8 119.37(18) . .
C4 C8 H8 107.2 . .
C4 C8 C13 112.81(17) . .
C7 C8 C4 109.82(17) . .
C7 C8 H8 107.2 . .
C7 C8 C13 112.24(17) . .
C13 C8 H8 107.2 . .
O4 C9 O5 116.4(2) . .
O4 C9 C7 125.6(2) . .
O5 C9 C7 117.96(19) . .
O5 C10 C12 112.1(2) . .
C11 C10 O5 120.7(2) . .
C11 C10 C12 127.2(2) . .
C6 C11 H11 120.7 . .
C10 C11 C6 118.6(2) . .
C10 C11 H11 120.7 . .
C10 C12 H12A 109.5 . .
C10 C12 H12B 109.5 . .
C10 C12 H12C 109.5 . .
H12A C12 H12B 109.5 . .
H12A C12 H12C 109.5 . .
H12B C12 H12C 109.5 . .
C14 C13 C8 123.90(18) . .
C14 C13 C18 114.21(19) . .
C18 C13 C8 121.88(19) . .
C13 C14 Cl1 120.71(17) . .
C15 C14 Cl1 115.98(18) . .
C15 C14 C13 123.3(2) . .
C14 C15 H15 120.2 . .
C16 C15 C14 119.6(2) . .
C16 C15 H15 120.2 . .
C15 C16 H16 120.1 . .
C17 C16 C15 119.8(2) . .
C17 C16 H16 120.1 . .
C16 C17 H17 120.3 . .
C16 C17 C18 119.4(2) . .
C18 C17 H17 120.3 . .
C13 C18 Cl2 120.78(16) . .
C17 C18 Cl2 115.71(17) . .
C17 C18 C13 123.5(2) . .

loop_
_geom_bond_atom_site_label_1
_geom_bond_atom_site_label_2
_geom_bond_distance
_geom_bond_site_symmetry_2
N1 H1A 0.8600 .
N1 H1B 0.8600 .
N1 C5 1.326(3) .
Cl1 C14 1.750(2) .
Cl2 C18 1.746(3) .
O1 C2 1.456(3) .
O1 C3 1.349(3) .
O2 C3 1.226(3) .
O3 C5 1.378(3) .
O3 C6 1.370(3) .
O4 C9 1.218(3) .
O5 C9 1.385(3) .
O5 C10 1.368(3) .
C1 H1C 0.9600 .
C1 H1D 0.9600 .
C1 H1E 0.9600 .
C1 C2 1.490(4) .
C2 H2A 0.9700 .
C2 H2B 0.9700 .
C3 C4 1.445(3) .
C4 C5 1.363(3) .
C4 C8 1.524(3) .
C6 C7 1.353(3) .
C6 C11 1.415(3) .
C7 C8 1.502(3) .
C7 C9 1.436(3) .
C8 H8 0.9800 .
C8 C13 1.536(3) .
C10 C11 1.334(3) .
C10 C12 1.488(3) .
C11 H11 0.9300 .
C12 H12A 0.9600 .
C12 H12B 0.9600 .
C12 H12C 0.9600 .
C13 C14 1.399(3) .
C13 C18 1.404(3) .
C14 C15 1.380(3) .
C15 H15 0.9300 .
C15 C16 1.377(3) .
C16 H16 0.9300 .
C16 C17 1.374(4) .
C17 H17 0.9300 .
C17 C18 1.379(3) .

loop_
_geom_torsion_atom_site_label_1
_geom_torsion_atom_site_label_2
_geom_torsion_atom_site_label_3
_geom_torsion_atom_site_label_4
_geom_torsion
_geom_torsion_site_symmetry_1
_geom_torsion_site_symmetry_2
_geom_torsion_site_symmetry_3
_geom_torsion_site_symmetry_4
Cl1 C14 C15 C16 179.32(18) . . . .
O1 C3 C4 C5 -178.89(19) . . . .
O1 C3 C4 C8 0.8(3) . . . .
O2 C3 C4 C5 0.9(4) . . . .
O2 C3 C4 C8 -179.3(2) . . . .
O3 C6 C7 C8 -3.1(3) . . . .
O3 C6 C7 C9 178.1(2) . . . .
O3 C6 C11 C10 179.7(2) . . . .
O5 C10 C11 C6 1.0(4) . . . .
C2 O1 C3 O2 -1.1(3) . . . .
C2 O1 C3 C4 178.76(19) . . . .
C3 O1 C2 C1 -174.4(2) . . . .
C3 C4 C5 N1 2.4(4) . . . .
C3 C4 C5 O3 -177.53(19) . . . .
C3 C4 C8 C7 170.00(19) . . . .
C3 C4 C8 C13 -64.0(3) . . . .
C4 C8 C13 C14 -62.5(3) . . . .
C4 C8 C13 C18 115.9(2) . . . .
C5 O3 C6 C7 -6.0(3) . . . .
C5 O3 C6 C11 175.58(19) . . . .
C5 C4 C8 C7 -10.3(3) . . . .
C5 C4 C8 C13 115.7(2) . . . .
C6 O3 C5 N1 -173.8(2) . . . .
C6 O3 C5 C4 6.1(3) . . . .
C6 C7 C8 C4 10.6(3) . . . .
C6 C7 C8 C13 -115.8(2) . . . .
C6 C7 C9 O4 -176.5(2) . . . .
C6 C7 C9 O5 3.6(3) . . . .
C7 C6 C11 C10 1.3(4) . . . .
C7 C8 C13 C14 62.2(3) . . . .
C7 C8 C13 C18 -119.4(2) . . . .
C8 C4 C5 N1 -177.4(2) . . . .
C8 C4 C5 O3 2.7(3) . . . .
C8 C7 C9 O4 4.6(3) . . . .
C8 C7 C9 O5 -175.28(18) . . . .
C8 C13 C14 Cl1 -4.1(3) . . . .
C8 C13 C14 C15 176.3(2) . . . .
C8 C13 C18 Cl2 5.7(3) . . . .
C8 C13 C18 C17 -174.56(19) . . . .
C9 O5 C10 C11 -0.9(3) . . . .
C9 O5 C10 C12 178.7(2) . . . .
C9 C7 C8 C4 -170.64(19) . . . .
C9 C7 C8 C13 63.0(3) . . . .
C10 O5 C9 O4 178.6(2) . . . .
C10 O5 C9 C7 -1.5(3) . . . .
C11 C6 C7 C8 175.3(2) . . . .
C11 C6 C7 C9 -3.6(3) . . . .
C12 C10 C11 C6 -178.5(2) . . . .
C13 C14 C15 C16 -1.0(3) . . . .
C14 C13 C18 Cl2 -175.73(15) . . . .
C14 C13 C18 C17 4.0(3) . . . .
C14 C15 C16 C17 2.8(3) . . . .
C15 C16 C17 C18 -1.1(3) . . . .
C16 C17 C18 Cl2 177.31(18) . . . .
C16 C17 C18 C13 -2.4(3) . . . .
C18 C13 C14 Cl1 177.40(15) . . . .
C18 C13 C14 C15 -2.3(3) . . . .
